data_4068739
loop_
_publ_author_name
'Zi, Guofu'
'Liu, Xue'
'Xiang, Li'
'Song, Haibin'

_publ_section_title
;
 Synthesis of Group 4 Metal Amides with New Chiral Biaryldiamine-Based
 Ligands and Their Use as Catalysts for Asymmetric
 Hydroamination/Cyclization
;
_journal_issue 4
_journal_name_full Organometallics
_journal_page_first 1127
_journal_paper_doi 10.1021/om801061v
_journal_volume 28
_journal_year 2009
_chemical_absolute_configuration rm
_chemical_formula_moiety 'C16 H20 N2'
_chemical_formula_sum 'C16 H20 N2'
_chemical_formula_weight 240.34
_chemical_name_systematic
; 
 ? 
;
_space_group_IT_number 19
_symmetry_cell_setting orthorhombic
_symmetry_space_group_name_Hall 'P 2ac 2ab'
_symmetry_space_group_name_H-M 'P 21 21 21'
_atom_sites_solution_hydrogens geom
_atom_sites_solution_primary direct
_atom_sites_solution_secondary difmap
_audit_creation_method SHELXL-97
_cell_angle_alpha 90.00
_cell_angle_beta 90.00
_cell_angle_gamma 90.00
_cell_formula_units_Z 8
_cell_length_a 11.8440(5)
_cell_length_b 11.8553(5)
_cell_length_c 19.7943(11)
_cell_measurement_reflns_used 5754
_cell_measurement_temperature 113(2)
_cell_measurement_theta_max 27.9
_cell_measurement_theta_min 2.0
_cell_volume 2779.4(2)
_computing_cell_refinement CrystalClear
_computing_data_collection CrystalClear
_computing_data_reduction CrystalClear
_computing_publication_material 'CrystalStructure 3.7.0'
_computing_structure_refinement 'SHELXL-97 (Sheldrick, 1997)'
_computing_structure_solution 'SHELXS-97 (Sheldrick, 1990)'
_diffrn_ambient_temperature 113(2)
_diffrn_detector_area_resol_mean 7.31
_diffrn_measured_fraction_theta_full 0.999
_diffrn_measured_fraction_theta_max 0.999
_diffrn_measurement_device_type 'Rigaku Saturn'
_diffrn_measurement_method \w
_diffrn_radiation_monochromator confocal
_diffrn_radiation_source 'rotating anode'
_diffrn_radiation_type MoK\a
_diffrn_radiation_wavelength 0.71070
_diffrn_reflns_av_R_equivalents 0.0506
_diffrn_reflns_av_sigmaI/netI 0.0323
_diffrn_reflns_limit_h_max 15
_diffrn_reflns_limit_h_min -15
_diffrn_reflns_limit_k_max 15
_diffrn_reflns_limit_k_min -15
_diffrn_reflns_limit_l_max 26
_diffrn_reflns_limit_l_min -26
_diffrn_reflns_number 26336
_diffrn_reflns_theta_full 27.87
_diffrn_reflns_theta_max 27.87
_diffrn_reflns_theta_min 1.72
_exptl_absorpt_coefficient_mu 0.068
_exptl_absorpt_correction_T_max 0.9879
_exptl_absorpt_correction_T_min 0.9826
_exptl_absorpt_correction_type multi-scan
_exptl_absorpt_process_details 'Jacobson, R. (1998) Private communication'
_exptl_crystal_colour colorless
_exptl_crystal_density_diffrn 1.149
_exptl_crystal_density_method 'not measured'
_exptl_crystal_description prism
_exptl_crystal_F_000 1040
_exptl_crystal_size_max 0.26
_exptl_crystal_size_mid 0.24
_exptl_crystal_size_min 0.18
_refine_diff_density_max 0.155
_refine_diff_density_min -0.177
_refine_diff_density_rms 0.037
_refine_ls_abs_structure_details 'None, Friedel Pairs merged'
_refine_ls_extinction_method none
_refine_ls_goodness_of_fit_ref 1.077
_refine_ls_hydrogen_treatment mixed
_refine_ls_matrix_type full
_refine_ls_number_parameters 351
_refine_ls_number_reflns 3709
_refine_ls_number_restraints 0
_refine_ls_restrained_S_all 1.077
_refine_ls_R_factor_all 0.0472
_refine_ls_R_factor_gt 0.0443
_refine_ls_shift/su_max 0.000
_refine_ls_shift/su_mean 0.000
_refine_ls_structure_factor_coef Fsqd
_refine_ls_weighting_details 'calc w=1/[\s^2^(Fo^2^)+(0.0560P)^2^+0.2165P] where P=(Fo^2^+2Fc^2^)/3'
_refine_ls_weighting_scheme calc
_refine_ls_wR_factor_gt 0.1029
_refine_ls_wR_factor_ref 0.1044
_reflns_number_gt 3535
_reflns_number_total 3709
_reflns_threshold_expression >2sigma(I)
_cod_data_source_file om801061v_si_001.cif
_cod_data_source_block compound2
_cod_database_code 4068739

loop_
_symmetry_equiv_pos_as_xyz
'x, y, z'
'x+1/2, -y+1/2, -z'
'-x, y+1/2, -z+1/2'
'-x+1/2, -y, z+1/2'

loop_
_atom_site_label
_atom_site_type_symbol
_atom_site_fract_x
_atom_site_fract_y
_atom_site_fract_z
_atom_site_U_iso_or_equiv
_atom_site_adp_type
_atom_site_occupancy
_atom_site_symmetry_multiplicity
_atom_site_calc_flag
_atom_site_refinement_flags
N1 N -0.02055(19) 0.4581(2) -0.11416(10) 0.0391(5) Uani 1 1 d .
H1A H -0.065(2) 0.446(2) -0.1478(14) 0.045(8) Uiso 1 1 d .
H1B H 0.052(3) 0.465(3) -0.1208(15) 0.057(9) Uiso 1 1 d .
N2 N 0.14326(16) 0.35282(15) 0.06093(9) 0.0293(4) Uani 1 1 d .
N3 N 0.7697(2) 0.25823(19) 0.10811(10) 0.0375(5) Uani 1 1 d .
H3A H 0.780(3) 0.332(3) 0.1096(15) 0.055(9) Uiso 1 1 d .
H3B H 0.786(2) 0.217(2) 0.0714(14) 0.046(8) Uiso 1 1 d .
N4 N 0.90658(15) 0.39707(17) 0.28423(9) 0.0291(4) Uani 1 1 d .
C1 C -0.00141(16) 0.52324(17) 0.00158(10) 0.0219(4) Uani 1 1 d .
C2 C -0.06889(18) 0.49158(18) -0.05363(10) 0.0254(4) Uani 1 1 d .
C3 C -0.18672(18) 0.49061(18) -0.04666(11) 0.0282(5) Uani 1 1 d .
H3 H -0.2330 0.4706 -0.0840 0.034 Uiso 1 1 calc R
C4 C -0.23552(18) 0.51866(18) 0.01429(11) 0.0294(5) Uani 1 1 d .
H4 H -0.3154 0.5167 0.0187 0.035 Uiso 1 1 calc R
C5 C -0.17003(18) 0.54958(19) 0.06924(11) 0.0274(4) Uani 1 1 d .
H5 H -0.2049 0.5676 0.1111 0.033 Uiso 1 1 calc R
C6 C -0.05255(18) 0.55426(17) 0.06309(10) 0.0237(4) Uani 1 1 d .
C7 C 0.0184(2) 0.5956(2) 0.12115(10) 0.0316(5) Uani 1 1 d .
H7A H 0.0756 0.5388 0.1322 0.047 Uiso 1 1 calc R
H7B H -0.0299 0.6086 0.1606 0.047 Uiso 1 1 calc R
H7C H 0.0557 0.6663 0.1084 0.047 Uiso 1 1 calc R
C8 C 0.12522(17) 0.52752(16) -0.00455(9) 0.0212(4) Uani 1 1 d .
C9 C 0.19358(17) 0.44354(18) 0.02568(9) 0.0234(4) Uani 1 1 d .
C10 C 0.31145(18) 0.45600(19) 0.02423(10) 0.0268(4) Uani 1 1 d .
H10 H 0.3584 0.3999 0.0438 0.032 Uiso 1 1 calc R
C11 C 0.35941(18) 0.5502(2) -0.00578(10) 0.0295(5) Uani 1 1 d .
H11 H 0.4392 0.5584 -0.0060 0.035 Uiso 1 1 calc R
C12 C 0.29321(18) 0.63191(19) -0.03527(10) 0.0267(4) Uani 1 1 d .
H12 H 0.3277 0.6956 -0.0558 0.032 Uiso 1 1 calc R
C13 C 0.17603(17) 0.62188(18) -0.03526(10) 0.0243(4) Uani 1 1 d .
C14 C 0.1047(2) 0.71305(19) -0.06599(12) 0.0333(5) Uani 1 1 d .
H14A H 0.1535 0.7737 -0.0827 0.050 Uiso 1 1 calc R
H14B H 0.0531 0.7432 -0.0317 0.050 Uiso 1 1 calc R
H14C H 0.0609 0.6818 -0.1036 0.050 Uiso 1 1 calc R
C15 C 0.0676(2) 0.2762(2) 0.02485(12) 0.0337(5) Uani 1 1 d .
H15A H 0.0280 0.3176 -0.0108 0.051 Uiso 1 1 calc R
H15B H 0.0124 0.2446 0.0565 0.051 Uiso 1 1 calc R
H15C H 0.1117 0.2149 0.0047 0.051 Uiso 1 1 calc R
C16 C 0.2146(2) 0.2918(2) 0.10858(12) 0.0398(6) Uani 1 1 d .
H16A H 0.2698 0.2464 0.0836 0.060 Uiso 1 1 calc R
H16B H 0.1676 0.2422 0.1365 0.060 Uiso 1 1 calc R
H16C H 0.2543 0.3457 0.1376 0.060 Uiso 1 1 calc R
C17 C 0.72938(16) 0.25713(17) 0.22856(10) 0.0221(4) Uani 1 1 d .
C18 C 0.75000(17) 0.19929(18) 0.16788(10) 0.0247(4) Uani 1 1 d .
C19 C 0.75103(18) 0.08162(19) 0.16765(11) 0.0296(5) Uani 1 1 d .
H19 H 0.7644 0.0420 0.1267 0.035 Uiso 1 1 calc R
C20 C 0.73263(19) 0.02260(19) 0.22663(12) 0.0318(5) Uani 1 1 d .
H20 H 0.7332 -0.0575 0.2259 0.038 Uiso 1 1 calc R
C21 C 0.71331(19) 0.07875(19) 0.28696(12) 0.0297(5) Uani 1 1 d .
H21 H 0.7015 0.0370 0.3273 0.036 Uiso 1 1 calc R
C22 C 0.71116(17) 0.19666(19) 0.28851(10) 0.0244(4) Uani 1 1 d .
C23 C 0.6898(2) 0.2569(2) 0.35414(10) 0.0319(5) Uani 1 1 d .
H23A H 0.7588 0.2957 0.3685 0.048 Uiso 1 1 calc R
H23B H 0.6675 0.2021 0.3887 0.048 Uiso 1 1 calc R
H23C H 0.6292 0.3122 0.3480 0.048 Uiso 1 1 calc R
C24 C 0.72187(17) 0.38365(17) 0.22921(9) 0.0215(4) Uani 1 1 d .
C25 C 0.80895(17) 0.45010(19) 0.25796(9) 0.0234(4) Uani 1 1 d .
C26 C 0.79347(19) 0.56697(19) 0.26279(10) 0.0290(5) Uani 1 1 d .
H26 H 0.8510 0.6123 0.2823 0.035 Uiso 1 1 calc R
C27 C 0.6957(2) 0.6170(2) 0.23961(10) 0.0311(5) Uani 1 1 d .
H27 H 0.6867 0.6964 0.2434 0.037 Uiso 1 1 calc R
C28 C 0.6108(2) 0.55284(19) 0.21094(10) 0.0294(5) Uani 1 1 d .
H28 H 0.5439 0.5883 0.1951 0.035 Uiso 1 1 calc R
C29 C 0.62312(18) 0.43567(18) 0.20518(10) 0.0249(4) Uani 1 1 d .
C30 C 0.52791(19) 0.3655(2) 0.17711(13) 0.0361(5) Uani 1 1 d .
H30A H 0.5552 0.3217 0.1384 0.054 Uiso 1 1 calc R
H30B H 0.4664 0.4152 0.1625 0.054 Uiso 1 1 calc R
H30C H 0.5002 0.3141 0.2121 0.054 Uiso 1 1 calc R
C31 C 0.9737(2) 0.4629(3) 0.33151(13) 0.0462(7) Uani 1 1 d .
H31A H 1.0118 0.5241 0.3072 0.069 Uiso 1 1 calc R
H31B H 1.0302 0.4142 0.3528 0.069 Uiso 1 1 calc R
H31C H 0.9243 0.4949 0.3663 0.069 Uiso 1 1 calc R
C32 C 0.97841(19) 0.3367(2) 0.23642(11) 0.0322(5) Uani 1 1 d .
H32A H 0.9311 0.2983 0.2029 0.048 Uiso 1 1 calc R
H32B H 1.0240 0.2809 0.2607 0.048 Uiso 1 1 calc R
H32C H 1.0283 0.3904 0.2135 0.048 Uiso 1 1 calc R

loop_
_atom_site_aniso_label
_atom_site_aniso_U_11
_atom_site_aniso_U_22
_atom_site_aniso_U_33
_atom_site_aniso_U_23
_atom_site_aniso_U_13
_atom_site_aniso_U_12
N1 0.0288(10) 0.0619(15) 0.0265(9) -0.0133(10) -0.0037(8) -0.0011(10)
N2 0.0356(10) 0.0231(9) 0.0291(8) 0.0034(8) -0.0017(8) 0.0017(8)
N3 0.0561(13) 0.0316(12) 0.0247(9) -0.0047(9) 0.0044(9) -0.0019(11)
N4 0.0208(9) 0.0385(11) 0.0279(8) -0.0062(8) -0.0034(7) -0.0028(8)
C1 0.0213(9) 0.0196(10) 0.0248(9) 0.0004(8) -0.0014(8) -0.0005(8)
C2 0.0273(10) 0.0238(11) 0.0252(9) -0.0008(8) -0.0010(8) 0.0007(9)
C3 0.0265(10) 0.0245(11) 0.0338(10) 0.0009(9) -0.0064(9) -0.0021(9)
C4 0.0228(10) 0.0245(11) 0.0410(12) 0.0046(9) 0.0020(9) -0.0007(9)
C5 0.0262(10) 0.0264(11) 0.0296(10) 0.0019(9) 0.0066(8) 0.0015(9)
C6 0.0274(10) 0.0186(10) 0.0252(9) 0.0016(8) 0.0015(8) 0.0008(8)
C7 0.0334(12) 0.0379(13) 0.0234(9) -0.0075(9) 0.0019(9) 0.0005(10)
C8 0.0228(9) 0.0203(10) 0.0204(8) -0.0031(8) 0.0016(7) 0.0006(8)
C9 0.0290(10) 0.0227(10) 0.0185(8) -0.0015(8) 0.0000(8) 0.0018(9)
C10 0.0263(10) 0.0295(12) 0.0246(9) -0.0044(9) -0.0036(8) 0.0057(9)
C11 0.0229(10) 0.0376(13) 0.0279(10) -0.0078(10) 0.0010(8) -0.0028(9)
C12 0.0278(11) 0.0278(11) 0.0246(9) -0.0030(8) 0.0044(8) -0.0052(9)
C13 0.0250(10) 0.0257(11) 0.0222(9) -0.0030(8) 0.0013(8) -0.0037(9)
C14 0.0324(11) 0.0261(11) 0.0414(12) 0.0092(10) 0.0007(10) -0.0014(10)
C15 0.0328(12) 0.0263(12) 0.0420(12) 0.0018(10) 0.0033(10) -0.0039(10)
C16 0.0531(15) 0.0305(12) 0.0357(12) 0.0089(11) -0.0056(11) 0.0060(12)
C17 0.0177(9) 0.0219(10) 0.0268(9) -0.0019(8) -0.0016(8) 0.0003(8)
C18 0.0210(9) 0.0265(11) 0.0266(9) -0.0022(8) -0.0025(8) 0.0003(9)
C19 0.0251(11) 0.0279(12) 0.0357(11) -0.0078(9) -0.0044(9) 0.0035(9)
C20 0.0267(11) 0.0202(11) 0.0484(13) -0.0008(10) -0.0067(10) 0.0009(9)
C21 0.0253(10) 0.0264(12) 0.0373(11) 0.0044(9) -0.0007(9) 0.0001(9)
C22 0.0181(9) 0.0273(11) 0.0278(9) 0.0010(9) -0.0001(8) 0.0003(8)
C23 0.0358(12) 0.0334(13) 0.0264(10) 0.0032(9) 0.0056(9) 0.0034(10)
C24 0.0217(9) 0.0213(10) 0.0215(8) -0.0008(8) 0.0013(7) 0.0001(8)
C25 0.0236(10) 0.0268(11) 0.0198(8) -0.0040(8) 0.0024(7) -0.0003(8)
C26 0.0324(11) 0.0297(12) 0.0248(9) -0.0062(9) 0.0058(9) -0.0072(9)
C27 0.0407(13) 0.0236(11) 0.0290(10) -0.0013(9) 0.0104(9) -0.0003(10)
C28 0.0323(11) 0.0296(12) 0.0263(9) 0.0025(9) 0.0049(9) 0.0070(10)
C29 0.0256(10) 0.0271(11) 0.0219(9) 0.0006(8) 0.0017(8) 0.0023(9)
C30 0.0258(11) 0.0388(14) 0.0437(12) -0.0055(11) -0.0085(10) 0.0047(10)
C31 0.0291(12) 0.0645(19) 0.0450(13) -0.0197(13) -0.0099(11) -0.0005(12)
C32 0.0252(10) 0.0330(13) 0.0383(12) -0.0025(10) 0.0006(9) 0.0039(9)

loop_
_atom_type_symbol
_atom_type_description
_atom_type_scat_dispersion_real
_atom_type_scat_dispersion_imag
_atom_type_scat_source
C C 0.0033 0.0000 'International Tables Vol C Tables 4.2.6.8 and 6.1.1.4'
H H 0.0000 0.0000 'International Tables Vol C Tables 4.2.6.8 and 6.1.1.4'
N N 0.0061 0.0000 'International Tables Vol C Tables 4.2.6.8 and 6.1.1.4'

loop_
_geom_angle_atom_site_label_1
_geom_angle_atom_site_label_2
_geom_angle_atom_site_label_3
_geom_angle
C2 N1 H1A 117.9(18)
C2 N1 H1B 121(2)
H1A N1 H1B 120(3)
C9 N2 C16 116.89(19)
C9 N2 C15 119.34(17)
C16 N2 C15 111.25(19)
C18 N3 H3A 119.3(19)
C18 N3 H3B 116.7(18)
H3A N3 H3B 123(3)
C25 N4 C31 116.4(2)
C25 N4 C32 117.11(16)
C31 N4 C32 111.20(18)
C2 C1 C6 119.83(18)
C2 C1 C8 120.86(18)
C6 C1 C8 119.28(17)
N1 C2 C3 119.6(2)
N1 C2 C1 120.9(2)
C3 C2 C1 119.45(19)
C4 C3 C2 120.09(19)
C4 C3 H3 120.0
C2 C3 H3 120.0
C3 C4 C5 121.08(19)
C3 C4 H4 119.5
C5 C4 H4 119.5
C4 C5 C6 120.0(2)
C4 C5 H5 120.0
C6 C5 H5 120.0
C5 C6 C1 119.53(19)
C5 C6 C7 120.13(19)
C1 C6 C7 120.31(18)
C6 C7 H7A 109.5
C6 C7 H7B 109.5
H7A C7 H7B 109.5
C6 C7 H7C 109.5
H7A C7 H7C 109.5
H7B C7 H7C 109.5
C13 C8 C9 119.77(18)
C13 C8 C1 119.17(18)
C9 C8 C1 120.79(18)
C10 C9 N2 120.61(19)
C10 C9 C8 119.1(2)
N2 C9 C8 120.16(18)
C11 C10 C9 120.1(2)
C11 C10 H10 120.0
C9 C10 H10 120.0
C12 C11 C10 121.0(2)
C12 C11 H11 119.5
C10 C11 H11 119.5
C11 C12 C13 120.5(2)
C11 C12 H12 119.8
C13 C12 H12 119.8
C12 C13 C8 119.6(2)
C12 C13 C14 120.0(2)
C8 C13 C14 120.43(18)
C13 C14 H14A 109.5
C13 C14 H14B 109.5
H14A C14 H14B 109.5
C13 C14 H14C 109.5
H14A C14 H14C 109.5
H14B C14 H14C 109.5
N2 C15 H15A 109.5
N2 C15 H15B 109.5
H15A C15 H15B 109.5
N2 C15 H15C 109.5
H15A C15 H15C 109.5
H15B C15 H15C 109.5
N2 C16 H16A 109.5
N2 C16 H16B 109.5
H16A C16 H16B 109.5
N2 C16 H16C 109.5
H16A C16 H16C 109.5
H16B C16 H16C 109.5
C22 C17 C18 120.03(18)
C22 C17 C24 119.59(17)
C18 C17 C24 120.33(17)
N3 C18 C19 119.80(19)
N3 C18 C17 120.68(19)
C19 C18 C17 119.52(19)
C20 C19 C18 120.2(2)
C20 C19 H19 119.9
C18 C19 H19 119.9
C19 C20 C21 120.8(2)
C19 C20 H20 119.6
C21 C20 H20 119.6
C20 C21 C22 120.1(2)
C20 C21 H21 119.9
C22 C21 H21 119.9
C21 C22 C17 119.31(19)
C21 C22 C23 119.78(19)
C17 C22 C23 120.91(18)
C22 C23 H23A 109.5
C22 C23 H23B 109.5
H23A C23 H23B 109.5
C22 C23 H23C 109.5
H23A C23 H23C 109.5
H23B C23 H23C 109.5
C29 C24 C25 119.86(19)
C29 C24 C17 118.98(18)
C25 C24 C17 121.01(18)
C26 C25 N4 121.41(19)
C26 C25 C24 118.81(19)
N4 C25 C24 119.69(19)
C27 C26 C25 120.8(2)
C27 C26 H26 119.6
C25 C26 H26 119.6
C26 C27 C28 120.7(2)
C26 C27 H27 119.6
C28 C27 H27 119.6
C27 C28 C29 120.2(2)
C27 C28 H28 119.9
C29 C28 H28 119.9
C28 C29 C24 119.6(2)
C28 C29 C30 119.9(2)
C24 C29 C30 120.36(19)
C29 C30 H30A 109.5
C29 C30 H30B 109.5
H30A C30 H30B 109.5
C29 C30 H30C 109.5
H30A C30 H30C 109.5
H30B C30 H30C 109.5
N4 C31 H31A 109.5
N4 C31 H31B 109.5
H31A C31 H31B 109.5
N4 C31 H31C 109.5
H31A C31 H31C 109.5
H31B C31 H31C 109.5
N4 C32 H32A 109.5
N4 C32 H32B 109.5
H32A C32 H32B 109.5
N4 C32 H32C 109.5
H32A C32 H32C 109.5
H32B C32 H32C 109.5

loop_
_geom_bond_atom_site_label_1
_geom_bond_atom_site_label_2
_geom_bond_distance
N1 C2 1.386(3)
N1 H1A 0.86(3)
N1 H1B 0.87(3)
N2 C9 1.414(3)
N2 C16 1.459(3)
N2 C15 1.462(3)
N3 C18 1.394(3)
N3 H3A 0.89(3)
N3 H3B 0.90(3)
N4 C25 1.415(3)
N4 C31 1.455(3)
N4 C32 1.460(3)
C1 C2 1.405(3)
C1 C6 1.409(3)
C1 C8 1.506(3)
C2 C3 1.403(3)
C3 C4 1.379(3)
C3 H3 0.9500
C4 C5 1.385(3)
C4 H4 0.9500
C5 C6 1.398(3)
C5 H5 0.9500
C6 C7 1.506(3)
C7 H7A 0.9800
C7 H7B 0.9800
C7 H7C 0.9800
C8 C13 1.408(3)
C8 C9 1.416(3)
C9 C10 1.404(3)
C10 C11 1.386(3)
C10 H10 0.9500
C11 C12 1.377(3)
C11 H11 0.9500
C12 C13 1.393(3)
C12 H12 0.9500
C13 C14 1.501(3)
C14 H14A 0.9800
C14 H14B 0.9800
C14 H14C 0.9800
C15 H15A 0.9800
C15 H15B 0.9800
C15 H15C 0.9800
C16 H16A 0.9800
C16 H16B 0.9800
C16 H16C 0.9800
C17 C22 1.403(3)
C17 C18 1.404(3)
C17 C24 1.503(3)
C18 C19 1.395(3)
C19 C20 1.378(3)
C19 H19 0.9500
C20 C21 1.386(3)
C20 H20 0.9500
C21 C22 1.398(3)
C21 H21 0.9500
C22 C23 1.504(3)
C23 H23A 0.9800
C23 H23B 0.9800
C23 H23C 0.9800
C24 C29 1.405(3)
C24 C25 1.417(3)
C25 C26 1.401(3)
C26 C27 1.379(3)
C26 H26 0.9500
C27 C28 1.383(3)
C27 H27 0.9500
C28 C29 1.401(3)
C28 H28 0.9500
C29 C30 1.507(3)
C30 H30A 0.9800
C30 H30B 0.9800
C30 H30C 0.9800
C31 H31A 0.9800
C31 H31B 0.9800
C31 H31C 0.9800
C32 H32A 0.9800
C32 H32B 0.9800
C32 H32C 0.9800

loop_
_geom_torsion_atom_site_label_1
_geom_torsion_atom_site_label_2
_geom_torsion_atom_site_label_3
_geom_torsion_atom_site_label_4
_geom_torsion
C6 C1 C2 N1 -178.4(2)
C8 C1 C2 N1 3.2(3)
C6 C1 C2 C3 -0.4(3)
C8 C1 C2 C3 -178.7(2)
N1 C2 C3 C4 176.9(2)
C1 C2 C3 C4 -1.1(3)
C2 C3 C4 C5 0.9(3)
C3 C4 C5 C6 0.9(3)
C4 C5 C6 C1 -2.4(3)
C4 C5 C6 C7 175.7(2)
C2 C1 C6 C5 2.1(3)
C8 C1 C6 C5 -179.5(2)
C2 C1 C6 C7 -176.0(2)
C8 C1 C6 C7 2.4(3)
C2 C1 C8 C13 80.0(3)
C6 C1 C8 C13 -98.4(2)
C2 C1 C8 C9 -106.0(2)
C6 C1 C8 C9 75.6(3)
C16 N2 C9 C10 15.1(3)
C15 N2 C9 C10 -123.6(2)
C16 N2 C9 C8 -160.35(19)
C15 N2 C9 C8 61.0(3)
C13 C8 C9 C10 -0.2(3)
C1 C8 C9 C10 -174.14(18)
C13 C8 C9 N2 175.35(17)
C1 C8 C9 N2 1.4(3)
N2 C9 C10 C11 -174.75(18)
C8 C9 C10 C11 0.8(3)
C9 C10 C11 C12 -0.8(3)
C10 C11 C12 C13 0.3(3)
C11 C12 C13 C8 0.3(3)
C11 C12 C13 C14 178.42(19)
C9 C8 C13 C12 -0.3(3)
C1 C8 C13 C12 173.73(19)
C9 C8 C13 C14 -178.47(18)
C1 C8 C13 C14 -4.4(3)
C22 C17 C18 N3 -179.1(2)
C24 C17 C18 N3 3.4(3)
C22 C17 C18 C19 0.7(3)
C24 C17 C18 C19 -176.78(19)
N3 C18 C19 C20 179.4(2)
C17 C18 C19 C20 -0.4(3)
C18 C19 C20 C21 -0.2(3)
C19 C20 C21 C22 0.6(3)
C20 C21 C22 C17 -0.4(3)
C20 C21 C22 C23 179.8(2)
C18 C17 C22 C21 -0.3(3)
C24 C17 C22 C21 177.18(19)
C18 C17 C22 C23 179.54(19)
C24 C17 C22 C23 -3.0(3)
C22 C17 C24 C29 -100.9(2)
C18 C17 C24 C29 76.6(2)
C22 C17 C24 C25 74.6(2)
C18 C17 C24 C25 -108.0(2)
C31 N4 C25 C26 16.1(3)
C32 N4 C25 C26 -119.0(2)
C31 N4 C25 C24 -160.6(2)
C32 N4 C25 C24 64.4(2)
C29 C24 C25 C26 1.1(3)
C17 C24 C25 C26 -174.34(18)
C29 C24 C25 N4 177.82(17)
C17 C24 C25 N4 2.4(3)
N4 C25 C26 C27 -177.16(18)
C24 C25 C26 C27 -0.5(3)
C25 C26 C27 C28 -0.1(3)
C26 C27 C28 C29 0.1(3)
C27 C28 C29 C24 0.5(3)
C27 C28 C29 C30 176.9(2)
C25 C24 C29 C28 -1.1(3)
C17 C24 C29 C28 174.40(18)
C25 C24 C29 C30 -177.48(18)
C17 C24 C29 C30 -2.0(3)
